data_2206872
loop_
_publ_author_name
'Yang, Yang-Yi'
'Zai, Shao-Bo'
'Wong, Wing-Tak'
'Ng, Seik Weng'

_publ_section_title
;
 Poly[dimethylammonium aquadi-\m-oxalato-europate(III) trihydrate]
;
_journal_coeditor_code BT6728
_journal_issue 10
_journal_name_full 'Acta Crystallographica Section E'
_journal_page_first m1912
_journal_page_last m1914
_journal_paper_doi 10.1107/S1600536805027467
_journal_volume 61
_journal_year 2005
_chemical_formula_iupac '(C2 H8 N) [Eu (C2 O4)2 (H2 O)] , 3H2 O'
_chemical_formula_moiety 'C2 H8 N + , C4 H2 Eu O9 - , 3H2 O'
_chemical_formula_sum 'C6 H16 Eu N O12'
_chemical_formula_weight 446.16
_chemical_name_systematic
;
Poly[dimethylammonium aquadi-\m-oxalato-europate(III) trihydrate]
;
_space_group_IT_number 14
_symmetry_cell_setting monoclinic
_symmetry_space_group_name_Hall '-P 2yn'
_symmetry_space_group_name_H-M 'P 1 21/n 1'
_atom_sites_solution_hydrogens difmap
_atom_sites_solution_primary direct
_atom_sites_solution_secondary difmap
_audit_creation_method SHELXL97
_cell_angle_alpha 90
_cell_angle_beta 99.285(2)
_cell_angle_gamma 90
_cell_formula_units_Z 4
_cell_length_a 9.6740(10)
_cell_length_b 11.7610(10)
_cell_length_c 12.315(2)
_cell_measurement_reflns_used 885
_cell_measurement_temperature 295(2)
_cell_measurement_theta_max 27.2
_cell_measurement_theta_min 2.4
_cell_volume 1382.8(3)
_computing_cell_refinement 'SAINT (Bruker, 2000)'
_computing_data_collection 'SMART (Bruker, 2000)'
_computing_data_reduction SAINT
_computing_molecular_graphics 'ORTEPII (Johnson, 1976)'
_computing_publication_material SHELXL97
_computing_structure_refinement 'SHELXL97 (Sheldrick, 1997)'
_computing_structure_solution 'SHELXS97 (Sheldrick, 1997)'
_diffrn_ambient_temperature 295(2)
_diffrn_measured_fraction_theta_full 0.98
_diffrn_measured_fraction_theta_max 0.98
_diffrn_measurement_device_type 'Bruker SMART 1000 area-detector'
_diffrn_measurement_method '\f and \w'
_diffrn_radiation_monochromator graphite
_diffrn_radiation_source 'fine-focus sealed tube'
_diffrn_radiation_type MoK\a
_diffrn_radiation_wavelength 0.71073
_diffrn_reflns_av_R_equivalents 0.026
_diffrn_reflns_av_sigmaI/netI 0.032
_diffrn_reflns_limit_h_max 7
_diffrn_reflns_limit_h_min -12
_diffrn_reflns_limit_k_max 14
_diffrn_reflns_limit_k_min -15
_diffrn_reflns_limit_l_max 15
_diffrn_reflns_limit_l_min -15
_diffrn_reflns_number 8455
_diffrn_reflns_theta_full 27.5
_diffrn_reflns_theta_max 27.5
_diffrn_reflns_theta_min 2.4
_diffrn_standards_decay_% 0
_diffrn_standards_interval_count 0
_diffrn_standards_interval_time 0
_diffrn_standards_number 0
_exptl_absorpt_coefficient_mu 4.596
_exptl_absorpt_correction_T_max 0.803
_exptl_absorpt_correction_T_min 0.702
_exptl_absorpt_correction_type multi-scan
_exptl_absorpt_process_details '(SADABS; Sheldrick, 1996)'
_exptl_crystal_colour Colourless
_exptl_crystal_density_diffrn 2.143
_exptl_crystal_density_method 'not measured'
_exptl_crystal_description Block
_exptl_crystal_F_000 872
_exptl_crystal_size_max 0.06
_exptl_crystal_size_mid 0.05
_exptl_crystal_size_min 0.05
_refine_diff_density_max 1.07
_refine_diff_density_min -0.42
_refine_ls_extinction_method none
_refine_ls_goodness_of_fit_ref 0.99
_refine_ls_hydrogen_treatment mixed
_refine_ls_matrix_type full
_refine_ls_number_parameters 212
_refine_ls_number_reflns 3113
_refine_ls_number_restraints 15
_refine_ls_restrained_S_all 0.99
_refine_ls_R_factor_all 0.036
_refine_ls_R_factor_gt 0.026
_refine_ls_shift/su_max 0.001
_refine_ls_shift/su_mean 0.000
_refine_ls_structure_factor_coef Fsqd
_refine_ls_weighting_details 'calc w = 1/[\s^2^(Fo^2^)+(0.0359P)^2^] where P = (Fo^2^+2Fc^2^)/3'
_refine_ls_weighting_scheme calc
_refine_ls_wR_factor_gt 0.058
_refine_ls_wR_factor_ref 0.062
_reflns_number_gt 2578
_reflns_number_total 3113
_reflns_threshold_expression I>2\s(I)
_cod_data_source_file bt6728.cif
_cod_data_source_block I
_cod_depositor_comments
;
The following automatic conversions were performed:
'_symmetry_cell_setting' value 'Monoclinic' changed to 'monoclinic'
according to '/home/saulius/struct/CIF-dictionaries/cif_core.dic'
dictionary named 'cif_core.dic' version 2.4.1 from 2010-06-29.

Automatic conversion script
Id: cif_fix_enum 1527 2010-12-29 10:47:43Z saulius 

The following automatic conversions were performed:

'_symmetry_cell_setting' value 'Monoclinic' changed to 'monoclinic'
according to /home/saulius/struct/CIF-dictionaries/cif_core.dic
dictionary named 'cif_core.dic' version 2.4.1 from 2010-06-29.

Automatic conversion script
Id: cif_fix_values 1715 2011-07-08 13:25:40Z adriana 
;
_cod_original_sg_symbol_H-M 'P 21/n'
_cod_database_code 2206872
_cod_database_fobs_code 2206872

loop_
_symmetry_equiv_pos_as_xyz
'x, y, z'
'-x+1/2, y+1/2, -z+1/2'
'-x, -y, -z'
'x-1/2, -y-1/2, z-1/2'

loop_
_atom_site_label
_atom_site_fract_x
_atom_site_fract_y
_atom_site_fract_z
_atom_site_U_iso_or_equiv
_atom_site_adp_type
_atom_site_calc_flag
_atom_site_refinement_flags
_atom_site_occupancy
_atom_site_type_symbol
Eu1 0.71368(2) 0.515520(10) 0.330810(10) 0.02102(7) Uani d . 1 Eu
O1 0.8070(3) 0.6409(2) 0.2055(2) 0.0272(6) Uani d . 1 O
O2 0.8660(3) 0.8194(2) 0.1726(2) 0.0253(6) Uani d . 1 O
O3 0.6396(3) 0.7159(2) 0.3435(2) 0.0288(6) Uani d . 1 O
O4 0.6851(3) 0.8950(2) 0.3006(2) 0.0318(6) Uani d . 1 O
O5 0.6813(3) 0.5115(2) 0.5224(2) 0.0305(6) Uani d . 1 O
O6 0.5335(3) 0.4854(2) 0.6428(2) 0.0263(6) Uani d . 1 O
O7 0.9160(3) 0.6182(2) 0.4341(2) 0.0306(6) Uani d . 1 O
O8 1.1006(3) 0.6088(2) 0.5673(2) 0.0347(7) Uani d . 1 O
O1W 0.5452(3) 0.5236(3) 0.1537(2) 0.0374(7) Uani d D 1 O
O2W 0.4196(5) 0.3424(3) 0.0340(3) 0.0660(10) Uani d D 1 O
O3W 0.1705(6) 0.5038(4) 0.0076(3) 0.0790(10) Uani d D 1 O
O4W 0.0859(5) 0.2816(4) 0.0322(4) 0.0770(10) Uani d D 1 O
N1 0.2682(5) 0.6312(4) 0.1956(4) 0.0510(10) Uani d D 1 N
C1 0.8002(4) 0.7455(3) 0.2175(3) 0.0220(7) Uani d . 1 C
C2 0.6990(4) 0.7897(3) 0.2946(3) 0.0225(8) Uani d . 1 C
C3 0.5625(4) 0.4992(3) 0.5474(3) 0.0219(7) Uani d . 1 C
C4 1.0046(4) 0.5657(3) 0.4997(3) 0.0256(8) Uani d . 1 C
C5 0.1511(7) 0.6242(7) 0.2548(5) 0.084(2) Uani d . 1 C
C6 0.3064(8) 0.7458(6) 0.1680(5) 0.087(2) Uani d . 1 C
H1W1 0.514(5) 0.462(2) 0.122(3) 0.045 Uiso d D 1 H
H1W2 0.572(4) 0.568(2) 0.107(2) 0.045 Uiso d D 1 H
H2W1 0.334(2) 0.355(4) 0.014(5) 0.079 Uiso d D 1 H
H2W2 0.435(5) 0.2730(10) 0.046(5) 0.079 Uiso d D 1 H
H3W1 0.160(6) 0.543(4) -0.051(3) 0.095 Uiso d D 1 H
H3W2 0.121(6) 0.445(3) -0.001(5) 0.095 Uiso d D 1 H
H4W1 0.077(6) 0.253(5) -0.032(2) 0.093 Uiso d D 1 H
H4W2 0.017(4) 0.262(5) 0.063(4) 0.093 Uiso d D 1 H
H1N1 0.252(5) 0.589(3) 0.139(2) 0.061 Uiso d D 1 H
H1N2 0.338(4) 0.605(4) 0.240(3) 0.061 Uiso d D 1 H
H5A 0.1756 0.6599 0.3254 0.127 Uiso calc R 1 H
H5B 0.1283 0.5459 0.2646 0.127 Uiso calc R 1 H
H5C 0.0717 0.6623 0.2137 0.127 Uiso calc R 1 H
H6A 0.2260 0.7835 0.1280 0.130 Uiso calc R 1 H
H6B 0.3792 0.7424 0.1236 0.130 Uiso calc R 1 H
H6C 0.3394 0.7871 0.2344 0.130 Uiso calc R 1 H

loop_
_atom_site_aniso_label
_atom_site_aniso_U_11
_atom_site_aniso_U_22
_atom_site_aniso_U_33
_atom_site_aniso_U_12
_atom_site_aniso_U_13
_atom_site_aniso_U_23
Eu1 0.02400(10) 0.01770(10) 0.02220(10) 0.00010(10) 0.00630(10) 0.00020(10)
O1 0.039(2) 0.0160(10) 0.0300(10) 0.0010(10) 0.0150(10) -0.0010(10)
O2 0.024(2) 0.0210(10) 0.033(2) 0.0010(10) 0.0100(10) 0.0040(10)
O3 0.035(2) 0.0210(10) 0.035(2) 0.0010(10) 0.0190(10) 0.0030(10)
O4 0.048(2) 0.0180(10) 0.034(2) 0.0010(10) 0.0200(10) 0.0010(10)
O5 0.0230(10) 0.043(2) 0.0260(10) -0.0030(10) 0.0050(10) -0.0010(10)
O6 0.0250(10) 0.0340(10) 0.0200(10) 0.0020(10) 0.0040(10) 0.0020(10)
O7 0.032(2) 0.0230(10) 0.036(2) -0.0030(10) 0.0010(10) 0.0070(10)
O8 0.032(2) 0.0230(10) 0.045(2) 0.0020(10) -0.0060(10) -0.0070(10)
O1W 0.043(2) 0.042(2) 0.028(2) -0.0060(10) 0.0050(10) 0.0010(10)
O2W 0.093(3) 0.038(2) 0.068(3) 0.000(2) 0.010(2) -0.007(2)
O3W 0.124(4) 0.073(3) 0.045(2) -0.021(3) 0.023(3) 0.002(2)
O4W 0.113(4) 0.059(3) 0.072(3) -0.018(2) 0.051(3) -0.013(2)
N1 0.043(3) 0.065(3) 0.046(3) 0.019(2) 0.011(2) 0.011(2)
C1 0.024(2) 0.024(2) 0.018(2) 0.0000(10) 0.002(2) 0.0020(10)
C2 0.025(2) 0.021(2) 0.021(2) 0.0020(10) 0.004(2) 0.0000(10)
C3 0.026(2) 0.017(2) 0.023(2) -0.0010(10) 0.005(2) 0.0000(10)
C4 0.024(2) 0.027(2) 0.027(2) 0.001(2) 0.009(2) -0.002(2)
C5 0.061(4) 0.136(7) 0.060(4) 0.029(4) 0.019(3) 0.019(4)
C6 0.098(6) 0.063(4) 0.097(5) -0.002(4) 0.007(4) 0.019(4)

loop_
_atom_type_symbol
_atom_type_description
_atom_type_scat_dispersion_real
_atom_type_scat_dispersion_imag
_atom_type_scat_source
C C 0.0033 0.0016 'International Tables Vol C Tables 4.2.6.8 and 6.1.1.4'
H H 0.0000 0.0000 'International Tables Vol C Tables 4.2.6.8 and 6.1.1.4'
N N 0.0061 0.0033 'International Tables Vol C Tables 4.2.6.8 and 6.1.1.4'
O O 0.0106 0.0060 'International Tables Vol C Tables 4.2.6.8 and 6.1.1.4'
Eu Eu -0.1578 3.6682 'International Tables Vol C Tables 4.2.6.8 and 6.1.1.4'

loop_
_geom_angle_atom_site_label_1
_geom_angle_atom_site_label_2
_geom_angle_atom_site_label_3
_geom_angle_site_symmetry_1
_geom_angle_site_symmetry_3
_geom_angle
_geom_angle_publ_flag
O1 Eu1 O2 . 2_645 136.00(10) yes
O1 Eu1 O3 . . 66.40(10) yes
O1 Eu1 O4 . 2_645 72.70(10) yes
O1 Eu1 O5 . . 138.90(10) yes
O1 Eu1 O6 . 3_666 123.90(10) yes
O1 Eu1 O7 . . 71.50(10) yes
O1 Eu1 O8 . 3_766 111.50(10) yes
O1 Eu1 O1W . . 71.20(10) yes
O2 Eu1 O3 2_645 . 144.20(10) yes
O2 Eu1 O4 2_645 2_645 66.50(10) yes
O2 Eu1 O5 2_645 . 84.70(10) yes
O2 Eu1 O6 2_645 3_666 71.70(10) yes
O2 Eu1 O7 2_645 . 134.10(10) yes
O2 Eu1 O8 2_645 3_766 69.70(10) yes
O2 Eu1 O1W 2_645 . 82.00(10) yes
O3 Eu1 O4 . 2_645 137.50(10) yes
O3 Eu1 O5 . . 82.70(10) yes
O3 Eu1 O6 . 3_666 72.50(10) yes
O3 Eu1 O7 . . 73.50(10) yes
O3 Eu1 O8 . 3_766 136.00(10) yes
O3 Eu1 O1W . . 82.20(10) yes
O4 Eu1 O5 2_645 . 138.70(10) yes
O4 Eu1 O6 2_645 3_666 125.40(10) yes
O4 Eu1 O7 2_645 . 104.70(10) yes
O4 Eu1 O8 2_645 3_766 70.30(10) yes
O4 Eu1 O1W 2_645 . 73.90(10) yes
O5 Eu1 O6 . 3_666 65.90(10) yes
O5 Eu1 O7 . . 74.10(10) yes
O5 Eu1 O8 . 3_766 72.30(10) yes
O5 Eu1 O1W . . 132.70(10) yes
O6 Eu1 O7 3_666 . 129.70(10) yes
O6 Eu1 O8 3_666 3_766 124.50(10) yes
O6 Eu1 O1W 3_666 . 66.80(10) yes
O7 Eu1 O8 . 3_766 65.20(10) yes
O7 Eu1 O1W . . 141.20(10) yes
O8 Eu1 O1W 3_766 . 140.90(10) yes
C1 O1 Eu1 . . 119.8(2) no
C1 O2 Eu1 . 2_655 118.9(2) no
C2 O3 Eu1 . . 118.1(2) no
C2 O4 Eu1 . 2_655 118.3(2) no
C3 O5 Eu1 . . 120.8(2) no
C3 O6 Eu1 . 3_666 119.3(2) no
C4 O7 Eu1 . . 119.8(2) no
C4 O8 Eu1 . 3_766 119.7(2) no
C5 N1 C6 . . 114.9(5) no
O1 C1 O2 . . 126.4(3) no
O1 C1 C2 . . 116.9(3) no
O2 C1 C2 . . 116.7(3) no
O3 C2 O4 . . 126.8(3) no
O3 C2 C1 . . 116.4(3) no
O4 C2 C1 . . 116.7(3) no
O5 C3 O6 . . 126.8(3) no
O5 C3 C3 . 3_666 117.0(4) no
O6 C3 C3 . 3_666 116.3(4) no
O7 C4 O8 . . 126.2(4) no
O7 C4 C4 . 3_766 117.7(4) no
O8 C4 C4 . 3_766 116.1(4) no
Eu1 O1W H1W1 . . 120(3) no
Eu1 O1W H1W2 . . 113(3) no
H1W1 O1W H1W2 . . 110(2) no
H2W1 O2W H2W2 . . 111(2) no
H3W1 O3W H3W2 . . 111(2) no
H4W1 O4W H4W2 . . 109(2) no
C5 N1 H1N1 . . 109(4) no
C6 N1 H1N1 . . 112(4) no
C5 N1 H1N2 . . 105(4) no
C6 N1 H1N2 . . 106(4) no
H1N1 N1 H1N2 . . 110(2) no
N1 C5 H5A . . 109.5 no
N1 C5 H5B . . 109.5 no
H5A C5 H5B . . 109.5 no
N1 C5 H5C . . 109.5 no
H5A C5 H5C . . 109.5 no
H5B C5 H5C . . 109.5 no
N1 C6 H6A . . 109.5 no
N1 C6 H6B . . 109.5 no
H6A C6 H6B . . 109.5 no
N1 C6 H6C . . 109.5 no
H6A C6 H6C . . 109.5 no
H6B C6 H6C . . 109.5 no

loop_
_geom_bond_atom_site_label_1
_geom_bond_atom_site_label_2
_geom_bond_site_symmetry_2
_geom_bond_distance
_geom_bond_publ_flag
Eu1 O1 . 2.412(2) yes
Eu1 O2 2_645 2.430(2) yes
Eu1 O3 . 2.476(2) yes
Eu1 O4 2_645 2.469(2) yes
Eu1 O5 . 2.430(3) yes
Eu1 O6 3_666 2.465(3) yes
Eu1 O7 . 2.471(3) yes
Eu1 O8 3_766 2.492(3) yes
Eu1 O1W . 2.505(3) yes
O1 C1 . 1.242(4) no
O2 C1 . 1.257(4) no
O3 C2 . 1.247(4) no
O4 C2 . 1.249(4) no
O5 C3 . 1.245(4) no
O6 C3 . 1.261(4) no
O7 C4 . 1.244(4) no
O8 C4 . 1.250(4) no
N1 C5 . 1.445(7) no
N1 C6 . 1.452(8) no
C1 C2 . 1.560(5) no
C3 C3 3_666 1.540(7) no
C4 C4 3_766 1.547(8) no
O1W H1W1 . 0.850(10) no
O1W H1W2 . 0.850(10) no
O2W H2W1 . 0.840(10) no
O2W H2W2 . 0.850(10) no
O3W H3W1 . 0.850(10) no
O3W H3W2 . 0.840(10) no
O4W H4W1 . 0.850(10) no
O4W H4W2 . 0.850(10) no
N1 H1N1 . 0.850(10) no
N1 H1N2 . 0.850(10) no
C5 H5A . 0.96 no
C5 H5B . 0.96 no
C5 H5C . 0.96 no
C6 H6A . 0.96 no
C6 H6B . 0.96 no
C6 H6C . 0.96 no

loop_
_geom_hbond_atom_site_label_D
_geom_hbond_atom_site_label_H
_geom_hbond_atom_site_label_A
_geom_hbond_site_symmetry_A
_geom_hbond_distance_DH
_geom_hbond_distance_HA
_geom_hbond_distance_DA
_geom_hbond_angle_DHA
_geom_hbond_publ_flag
O1W H1W1 O2W . 0.850(10) 1.920(10) 2.759(5) 169(4) yes
O1W H1W2 O2W 3_665 0.850(10) 2.05(2) 2.862(5) 162(4) yes
O2W H2W2 O7 2_645 0.850(10) 2.30(2) 3.071(5) 151(4) yes
O2W H2W2 O8 2_645 0.850(10) 2.37(4) 3.011(4) 133(5) yes
O3W H3W1 O4 4_575 0.850(10) 2.02(2) 2.838(5) 162(7) yes
O3W H3W2 O4W . 0.840(10) 2.00(3) 2.770(6) 151(5) yes
O4W H4W1 O2 3_665 0.850(10) 2.08(2) 2.893(4) 159(5) yes
O4W H4W2 O3 2_545 0.850(10) 2.120(10) 2.962(5) 173(5) yes
N1 H1N1 O3W . 0.850(10) 1.960(10) 2.792(6) 167(4) yes
N1 H1N2 O6 3_666 0.850(10) 2.05(2) 2.879(5) 165(5) yes

loop_
_geom_torsion_atom_site_label_1
_geom_torsion_atom_site_label_2
_geom_torsion_atom_site_label_3
_geom_torsion_atom_site_label_4
_geom_torsion_site_symmetry_1
_geom_torsion_site_symmetry_4
_geom_torsion
_geom_torsion_publ_flag
O5 Eu1 O1 C1 . . -31.3(3) no
O2 Eu1 O1 C1 2_645 . 158.8(2) no
O6 Eu1 O1 C1 3_666 . 60.0(3) no
O4 Eu1 O1 C1 2_645 . -178.5(3) no
O7 Eu1 O1 C1 . . -65.9(3) no
O3 Eu1 O1 C1 . . 13.6(3) no
O8 Eu1 O1 C1 3_766 . -118.6(3) no
O1W Eu1 O1 C1 . . 103.1(3) no
O1 Eu1 O3 C2 . . -10.8(3) no
O5 Eu1 O3 C2 . . 141.3(3) no
O2 Eu1 O3 C2 2_645 . -148.2(2) no
O6 Eu1 O3 C2 3_666 . -151.7(3) no
O4 Eu1 O3 C2 2_645 . -27.9(3) no
O7 Eu1 O3 C2 . . 65.9(3) no
O8 Eu1 O3 C2 3_766 . 86.4(3) no
O1W Eu1 O3 C2 . . -83.6(3) no
O1 Eu1 O5 C3 . . 122.0(2) no
O2 Eu1 O5 C3 2_645 . -65.0(3) no
O6 Eu1 O5 C3 3_666 . 7.3(2) no
O4 Eu1 O5 C3 2_645 . -109.7(3) no
O7 Eu1 O5 C3 . . 156.1(3) no
O3 Eu1 O5 C3 . . 81.3(3) no
O8 Eu1 O5 C3 3_766 . -135.4(3) no
O1W Eu1 O5 C3 . . 9.0(3) no
O1 Eu1 O7 C4 . . -135.5(3) no
O5 Eu1 O7 C4 . . 67.4(3) no
O2 Eu1 O7 C4 2_645 . 1.6(3) no
O6 Eu1 O7 C4 3_666 . 105.3(3) no
O4 Eu1 O7 C4 2_645 . -69.8(3) no
O3 Eu1 O7 C4 . . 154.4(3) no
O8 Eu1 O7 C4 3_766 . -10.0(3) no
O1W Eu1 O7 C4 . . -152.2(2) no
Eu1 O1 C1 O2 . . 165.9(3) no
Eu1 O1 C1 C2 . . -14.9(4) no
Eu1 O2 C1 O1 2_655 . 163.0(3) no
Eu1 O2 C1 C2 2_655 . -16.2(4) no
Eu1 O3 C2 O4 . . -172.5(3) no
Eu1 O3 C2 C1 . . 7.9(4) no
Eu1 O4 C2 O3 2_655 . -169.7(3) no
Eu1 O4 C2 C1 2_655 . 9.9(4) no
O1 C1 C2 O3 . . 4.4(5) no
O2 C1 C2 O3 . . -176.3(3) no
Eu1 C1 C2 O3 2_655 . 172.8(3) no
O1 C1 C2 O4 . . -175.2(3) no
O2 C1 C2 O4 . . 4.1(5) no
Eu1 C1 C2 O4 2_655 . -6.8(3) no
Eu1 O5 C3 O6 . . 173.0(3) no
Eu1 O5 C3 C3 . 3_666 -6.8(5) no
Eu1 O6 C3 O5 3_666 . 173.3(3) no
Eu1 O6 C3 C3 3_666 3_666 -6.8(5) no
Eu1 O7 C4 O8 . . -169.8(3) no
Eu1 O7 C4 C4 . 3_766 9.1(5) no
Eu1 O8 C4 O7 3_766 . -170.6(3) no
Eu1 O8 C4 C4 3_766 3_766 10.4(5) no
